data_4127520
loop_
_publ_author_name
'Song, Fangyuan'
'Al-Ameed, Karrar'
'Schilling, Mauro'
'Fox, Thomas'
'Luber, Sandra'
'Patzke, Greta R.'

_publ_section_title
;
 Mechanistically Driven Control over Cubane Oxo Cluster Catalysts.
;
_journal_issue 22
_journal_name_full 'Journal of the American Chemical Society'
_journal_page_first 8846
_journal_page_last 8857
_journal_paper_doi 10.1021/jacs.9b01356
_journal_volume 141
_journal_year 2019
_chemical_formula_moiety 'C44 H44 Co4 N8 O12, 6(O), 4(N O3)'
_chemical_formula_sum 'C44 H56 Co4 N12 O30'
_chemical_formula_weight 1468.72
_space_group_crystal_system triclinic
_space_group_IT_number 2
_space_group_name_Hall '-P 1'
_space_group_name_H-M_alt 'P -1'
_symmetry_space_group_name_Hall '-P 1'
_symmetry_space_group_name_H-M 'P -1'
_atom_sites_solution_hydrogens mixed
_audit_creation_date 2018-08-31
_audit_creation_method
;
Olex2 1.2
(compiled 2018.05.29 svn.r3508 for OlexSys, GUI svn.r5506)
;
_cell_angle_alpha 91.1275(17)
_cell_angle_beta 100.3745(15)
_cell_angle_gamma 106.1227(17)
_cell_formula_units_Z 2
_cell_length_a 11.7024(2)
_cell_length_b 12.9555(3)
_cell_length_c 19.8107(4)
_cell_measurement_reflns_used 36085
_cell_measurement_temperature 159.99(10)
_cell_measurement_theta_max 31.4970
_cell_measurement_theta_min 2.4410
_cell_volume 2830.48(10)
_computing_cell_refinement 'CrysAlisPro 1.171.39.9b (Rigaku OD, 2015)'
_computing_data_collection 'CrysAlisPro 1.171.39.9b (Rigaku OD, 2015)'
_computing_data_reduction 'CrysAlisPro 1.171.39.9b (Rigaku OD, 2015)'
_computing_molecular_graphics 'Olex2 (Dolomanov et al., 2009)'
_computing_publication_material 'Olex2 (Dolomanov et al., 2009)'
_computing_structure_refinement 'ShelXL (Sheldrick, 2015)'
_diffrn_ambient_environment N~2~
_diffrn_ambient_temperature 159.99(10)
_diffrn_detector 'CCD plate'
_diffrn_detector_type 'Pilatus 200K'
_diffrn_measured_fraction_theta_full 0.999
_diffrn_measured_fraction_theta_max 1.000
_diffrn_measurement_details
;
List of Runs (angles in degrees, time in seconds):

  # Type    Start    End  Width  t~exp~   \w     \q     \k     \f   Frames
--------------------------------------------------------------------------
  1  \w     -5.00  81.00   0.50   40.00    --    4.50  38.00 -30.00  172
  2  \w     -5.00  84.00   0.50   40.00    --    4.50  19.00 -30.00  178
  3  \w     -5.00  28.00   0.50   40.00    --    4.50  38.00-120.00   66
  4  \w    -27.00  37.00   0.50   40.00    --    4.50 -99.00-180.00  128
  5  \w    -27.00  37.00   0.50   40.00    --    4.50 -99.00-150.00  128
  6  \w    -27.00  27.00   0.50   40.00    --   -5.60 -99.00-180.00  108
  7  \w    -27.00  27.00   0.50   40.00    --   -5.60 -99.00 -60.00  108
  8  \w     35.00  84.00   0.50   40.00    --    4.50-178.00  60.00   98
  9  \w    -27.00  37.00   0.50   40.00    --    4.50 -99.00 120.00  128
 10  \w    -78.00   8.00   0.50   40.00    --   -5.60 -57.00 -60.00  172
 11  \w    -84.00   4.00   0.50   40.00    --   -5.60 -19.00   0.00  176
;
_diffrn_measurement_device 'four-circle diffractometer'
_diffrn_measurement_device_type 'XtaLAB Synergy, Dualflex, Pilatus 200K'
_diffrn_measurement_method '\w scans'
_diffrn_orient_matrix_type 'CrysAlisPro convention (1999,Acta A55,543-557)'
_diffrn_orient_matrix_UB_11 -0.0135908000
_diffrn_orient_matrix_UB_12 0.0224916000
_diffrn_orient_matrix_UB_13 0.0294520000
_diffrn_orient_matrix_UB_21 -0.0061957000
_diffrn_orient_matrix_UB_22 0.0455342000
_diffrn_orient_matrix_UB_23 -0.0179973000
_diffrn_orient_matrix_UB_31 -0.0625454000
_diffrn_orient_matrix_UB_32 -0.0261994000
_diffrn_orient_matrix_UB_33 -0.0118660000
_diffrn_radiation_monochromator mirror
_diffrn_radiation_probe x-ray
_diffrn_radiation_type MoK\a
_diffrn_radiation_wavelength 0.71073
_diffrn_reflns_av_R_equivalents 0.0325
_diffrn_reflns_av_unetI/netI 0.0237
_diffrn_reflns_Laue_measured_fraction_full 0.999
_diffrn_reflns_Laue_measured_fraction_max 1.000
_diffrn_reflns_limit_h_max 15
_diffrn_reflns_limit_h_min -15
_diffrn_reflns_limit_k_max 17
_diffrn_reflns_limit_k_min -17
_diffrn_reflns_limit_l_max 26
_diffrn_reflns_limit_l_min -26
_diffrn_reflns_number 73069
_diffrn_reflns_point_group_measured_fraction_full 0.999
_diffrn_reflns_point_group_measured_fraction_max 1.000
_diffrn_reflns_theta_full 25.242
_diffrn_reflns_theta_max 28.282
_diffrn_reflns_theta_min 2.011
_diffrn_source 'micro-focus sealed X-ray tube'
_diffrn_source_type 'PhotonJet (Mo) X-ray Source'
_exptl_absorpt_coefficient_mu 1.257
_exptl_absorpt_correction_T_max 1.000
_exptl_absorpt_correction_T_min 0.628
_exptl_absorpt_correction_type gaussian
_exptl_absorpt_process_details
;
CrysAlisPro 1.171.39.9b (Rigaku Oxford Diffraction, 2015)
Numerical absorption correction based on gaussian integration over
            a multifaceted crystal model
Empirical absorption correction using spherical harmonics,
 implemented in SCALE3 ABSPACK scaling algorithm.
;
_exptl_crystal_colour 'metallic pinkish violet'
_exptl_crystal_colour_lustre metallic
_exptl_crystal_colour_modifier pinkish
_exptl_crystal_colour_primary violet
_exptl_crystal_density_diffrn 1.723
_exptl_crystal_description prism
_exptl_crystal_F_000 1504
_exptl_crystal_size_max 0.225
_exptl_crystal_size_mid 0.08
_exptl_crystal_size_min 0.048
_refine_diff_density_max 1.937
_refine_diff_density_min -0.969
_refine_diff_density_rms 0.110
_refine_ls_extinction_method none
_refine_ls_goodness_of_fit_ref 1.056
_refine_ls_hydrogen_treatment mixed
_refine_ls_matrix_type full
_refine_ls_number_parameters 1020
_refine_ls_number_reflns 14052
_refine_ls_number_restraints 388
_refine_ls_restrained_S_all 1.060
_refine_ls_R_factor_all 0.0609
_refine_ls_R_factor_gt 0.0517
_refine_ls_shift/su_max 0.001
_refine_ls_shift/su_mean 0.000
_refine_ls_structure_factor_coef Fsqd
_refine_ls_weighting_details 'w=1/[\s^2^(Fo^2^)+(0.0917P)^2^+4.4315P] where P=(Fo^2^+2Fc^2^)/3'
_refine_ls_weighting_scheme calc
_refine_ls_wR_factor_gt 0.1501
_refine_ls_wR_factor_ref 0.1575
_reflns_Friedel_coverage 0.000
_reflns_number_gt 11854
_reflns_number_total 14052
_reflns_threshold_expression 'I > 2\s(I)'
_cod_data_source_file ja9b01356_si_002.cif
_cod_data_source_block 1891291(2(gem-aqua)-Co4-NO3final)
_cod_original_cell_volume 2830.49(10)
_cod_database_code 4127520
_shelx_shelxl_version_number 2018/3
_chemical_oxdiff_formula 'C48 H49 Co4 N17 O22'
_shelx_space_group_comment
;
The symmetry employed for this shelxl refinement is uniquely defined
by the following loop, which should always be used as a source of
symmetry information in preference to the above space-group names.
They are only intended as comments.
;
_shelx_estimated_absorpt_t_max 0.942
_shelx_estimated_absorpt_t_min 0.765
_reflns_odcompleteness_completeness 99.96
_reflns_odcompleteness_iscentric 1
_reflns_odcompleteness_theta 28.22
_olex2_refinement_description
;
1. Fixed Uiso
 At 1.2 times of:
  All C(H) groups
2. Restrained distances
 O75A-O77A
 2.15 with sigma of 0.005
 O75-O77
 2.15 with sigma of 0.005
 O77-O76
 2.15 with sigma of 0.005
 O89-O90
 2.15 with sigma of 0.005
 O89-O84
 2.15 with sigma of 0.005
 O90-O84
 2.15 with sigma of 0.005
 O81-O83
 2.15 with sigma of 0.005
 O74-O72
 2.15 with sigma of 0.005
 O73-O74
 2.15 with sigma of 0.005
 O73-O72
 2.15 with sigma of 0.005
 O74A-O73A
 2.15 with sigma of 0.005
 O74A-O72A
 2.15 with sigma of 0.005
 O73A-O72A
 2.15 with sigma of 0.005
 O70-O71
 2.15 with sigma of 0.005
 O69-O71
 2.15 with sigma of 0.005
 O69-O70
 2.15 with sigma of 0.005
 O17-O14
 2.15 with sigma of 0.005
 O20-O14
 2.15 with sigma of 0.005
 O20-O17
 2.15 with sigma of 0.005
 O90-N11 \\sim O89-N11 \\sim O84-N11
 with sigma of 0.005
 O75-N12B \\sim O75A-N12A \\sim O76-N12B \\sim O76A-N12A \\sim O77A-N12A \\sim
O77-N12B
 with sigma of 0.005
 O69-N9 \\sim O17-N9 \\sim O71-N9 \\sim O14-N9 \\sim O70-N9 \\sim O20-N9
 with sigma of 0.005
3. Uiso/Uaniso restraints and constraints
O75 \\sim O76 \\sim O77 \\sim N12B: within 2A with sigma of 0.001 and sigma for
terminal atoms of 0.002
O75 \\sim O75A \\sim O76 \\sim O76A \\sim O77 \\sim O77A \\sim N12A \\sim N12B:
within 2A with sigma of 0.001 and sigma for terminal atoms of 0.002
O72 \\sim O73 \\sim O74 \\sim N13A: within 2A with sigma of 0.001 and sigma for
terminal atoms of 0.002
O72 \\sim O72A \\sim O73 \\sim O73A \\sim O74 \\sim O74A \\sim N13A \\sim N13B:
within 2A with sigma of 0.001 and sigma for terminal atoms of 0.002
O81 \\sim O82 \\sim O83 \\sim O88 \\sim N10: within 2A with sigma of 0.001 and
sigma for terminal atoms of 0.002
O84 \\sim O89 \\sim O90 \\sim N11: within 2A with sigma of 0.001 and sigma for
terminal atoms of 0.002
O20 \\sim O70 \\sim O14 \\sim O71 \\sim O17 \\sim O69: within 2A with sigma of
0.002 and sigma for terminal atoms of 0.08
4. Rigid body (RIGU) restrains
 O69, O20, O70, O14, O71, O17, N9
 with sigma for 1-2 distances of 0.002 and sigma for 1-3 distances of 0.004
5. Others
 Sof(O72A)=Sof(O73A)=Sof(O74A)=Sof(N13B)=1-FVAR(1)
 Sof(O72)=Sof(O73)=Sof(O74)=Sof(N13A)=FVAR(1)
 Sof(O75A)=Sof(O76A)=Sof(O77A)=Sof(N12A)=1-FVAR(2)
 Sof(O75)=Sof(O76)=Sof(O77)=Sof(N12B)=FVAR(2)
 Sof(O4)=1-FVAR(3)
 Sof(O80)=FVAR(3)
 Sof(O5)=1-FVAR(4)
 Sof(O87)=FVAR(4)
 Sof(O14)=Sof(O17)=Sof(O20)=1-FVAR(5)
 Sof(O69)=Sof(O70)=Sof(O71)=FVAR(5)
 Fixed Sof: O81(0.5) O82(0.5) O83(0.5) O84(0.5) O85(0.25) O86(0.25) O88(0.5)
 O89(0.5) O90(0.5) O91(0.5) O92(0.25) O93(0.25) N10(0.5) N11(0.5)
6.a Rotating group:
 O65(H65A,H65B), O66(H66A,H66B), O67(H67A,H67B), O68(H68A,H68B)
6.b Aromatic/amide H refined with riding coordinates:
 C1(H1), C2(H2), C3(H3), C4(H4), C8(H8), C9(H9), C10(H10), C11(H11), C12(H12A),
  C13(H13), C14(H14), C15(H15), C19(H19), C20(H20), C21(H21), C22(H22),
 C23(H23), C24(H24), C25(H25), C26(H26), C30(H30), C31(H31), C32(H32), C33(H33),
  C34(H34), C35(H35), C36(H36), C37(H37), C41(H41), C42(H42A), C43(H43),
 C44(H44)
6.c Idealised tetrahedral OH refined as rotating group:
 O12(H12), O27(H27), O42(H42), O57(H57)
;
_olex2_submission_special_instructions 'No special instructions were received'
_oxdiff_exptl_absorpt_empirical_details
;
Empirical correction (ABSPACK) includes:
- Absorption correction using spherical harmonics
- Frame scaling
;
_oxdiff_exptl_absorpt_empirical_full_max 1.164
_oxdiff_exptl_absorpt_empirical_full_min 0.890

loop_
_space_group_symop_operation_xyz
'x, y, z'
'-x, -y, -z'

loop_
_atom_site_label
_atom_site_type_symbol
_atom_site_fract_x
_atom_site_fract_y
_atom_site_fract_z
_atom_site_U_iso_or_equiv
_atom_site_adp_type
_atom_site_occupancy
_atom_site_site_symmetry_order
_atom_site_calc_flag
_atom_site_refinement_flags_posn
_atom_site_refinement_flags_adp
_atom_site_refinement_flags_occupancy
_atom_site_disorder_assembly
_atom_site_disorder_group
Co1 Co 0.23504(3) 0.15914(3) 0.23144(2) 0.02454(10) Uani 1 1 d . . . . .
Co2 Co 0.49063(4) 0.11290(3) 0.26272(2) 0.02439(10) Uani 1 1 d . . . . .
Co3 Co 0.45060(3) 0.32168(3) 0.33926(2) 0.02167(10) Uani 1 1 d . . . . .
Co4 Co 0.47128(3) 0.33110(3) 0.18733(2) 0.02281(10) Uani 1 1 d . . . . .
O4 O -0.039(2) -0.1271(14) 0.257(2) 0.088(12) Uani 0.25(3) 1 d . . P A 2
O5 O 0.122(3) -0.294(2) 0.2720(12) 0.232(17) Uani 0.453(17) 1 d . . P B 2
O12 O 0.3121(2) -0.00377(17) 0.36926(12) 0.0309(5) Uani 1 1 d . . . . .
H12 H 0.238181 -0.038029 0.361817 0.079(19) Uiso 1 1 calc GR . . . .
O13 O 0.36665(17) 0.15429(16) 0.31639(10) 0.0217(4) Uani 1 1 d . . . . .
O27 O 0.1972(2) 0.40945(19) 0.18902(12) 0.0326(5) Uani 1 1 d . . . . .
H27 H 0.216190 0.450519 0.158033 0.076(18) Uiso 1 1 calc GR . . . .
O28 O 0.34016(18) 0.33088(16) 0.24315(10) 0.0232(4) Uani 1 1 d . . . . .
O42 O 0.2952(2) 0.01584(19) 0.09836(12) 0.0342(5) Uani 1 1 d . . . . .
H42 H 0.322681 -0.031890 0.117535 0.068(16) Uiso 1 1 calc GR . . . .
O43 O 0.38088(18) 0.16011(16) 0.18148(10) 0.0233(4) Uani 1 1 d . . . . .
O57 O 0.7566(2) 0.29667(19) 0.33842(13) 0.0353(5) Uani 1 1 d . . . . .
H57 H 0.776090 0.328196 0.378022 0.066(16) Uiso 1 1 calc GR . . . .
O58 O 0.56478(17) 0.28816(16) 0.27938(10) 0.0232(4) Uani 1 1 d . . . . .
O65 O 0.6094(2) 0.09093(19) 0.34566(12) 0.0327(5) Uani 1 1 d . . . . .
H65A H 0.660289 0.152268 0.363293 0.073(17) Uiso 1 1 d GR . . . .
H65B H 0.656023 0.054984 0.333455 0.23(6) Uiso 1 1 d GR . . . .
O66 O 0.1524(2) -0.00457(19) 0.20326(13) 0.0383(5) Uani 1 1 d . . . . .
H66A H 0.165282 -0.023685 0.162553 0.12(3) Uiso 1 1 d GR . . . .
H66B H 0.072176 -0.020062 0.196087 0.17(4) Uiso 1 1 d GR . . . .
O67 O 0.1045(2) 0.1939(2) 0.16065(14) 0.0409(6) Uani 1 1 d . . . . .
H67A H 0.090545 0.154990 0.121805 0.09(2) Uiso 1 1 d GR . . . .
H67B H 0.129261 0.260012 0.148711 0.030(9) Uiso 1 1 d GR . . . .
O68 O 0.4101(2) -0.05534(19) 0.25605(14) 0.0378(5) Uani 1 1 d . . . . .
H68A H 0.388744 -0.081142 0.213352 0.17(4) Uiso 1 1 d GR . . . .
H68B H 0.341844 -0.070470 0.270584 0.15(4) Uiso 1 1 d GR . . . .
O69 O 0.7187(3) -0.0605(3) 0.39207(18) 0.0603(11) Uani 0.911(7) 1 d D U P C 1
O70 O 0.8812(2) -0.1066(2) 0.39247(18) 0.0479(9) Uani 0.911(7) 1 d D U P C 1
O71 O 0.7857(3) -0.0628(3) 0.29826(13) 0.0561(9) Uani 0.911(7) 1 d D U P C 1
O72 O 0.9245(5) 0.3050(4) 0.5547(2) 0.0587(9) Uani 0.639(5) 1 d D U P D 1
O72A O 0.9916(8) 0.3644(7) 0.5442(4) 0.0582(10) Uani 0.361(5) 1 d D U P D 2
O73 O 0.8509(6) 0.3743(4) 0.4634(3) 0.0563(9) Uani 0.639(5) 1 d D U P D 1
O73A O 0.8828(9) 0.4082(7) 0.4558(5) 0.0540(10) Uani 0.361(5) 1 d D U P D 2
O74 O 0.7976(5) 0.2005(4) 0.4720(2) 0.0563(9) Uani 0.639(5) 1 d D U P D 1
O74A O 0.8386(8) 0.2445(6) 0.4858(5) 0.0575(9) Uani 0.361(5) 1 d D U P D 2
O75 O 0.5111(5) -0.1453(4) 0.1076(3) 0.0704(10) Uani 0.726(5) 1 d D U P E 1
O75A O 0.4283(14) -0.1368(8) 0.1065(7) 0.0679(10) Uani 0.274(5) 1 d D U P E 2
O76 O 0.3319(5) -0.1839(4) 0.1250(3) 0.0694(9) Uani 0.726(5) 1 d D U P E 1
O76A O 0.2754(12) -0.2271(11) 0.1425(7) 0.0704(11) Uani 0.274(5) 1 d D U P E 2
O77 O 0.3903(5) -0.2966(4) 0.0655(3) 0.0706(10) Uani 0.726(5) 1 d D U P E 1
O77A O 0.3387(14) -0.2993(9) 0.0631(8) 0.0703(10) Uani 0.274(5) 1 d D U P E 2
O78 O 0.8972(3) 0.1432(3) 0.6252(3) 0.0948(15) Uani 1 1 d . . . . .
O79 O 0.1882(5) 0.5301(5) 0.0855(3) 0.120(2) Uani 1 1 d . . . . .
O80 O -0.0740(5) -0.1167(5) 0.2110(5) 0.062(2) Uani 0.75(3) 1 d . . P A 1
O81 O -0.0185(15) 0.0856(13) 0.0356(4) 0.0583(12) Uani 0.5 1 d D U P F 1
O82 O -0.0340(7) 0.2464(6) 0.0261(4) 0.0665(12) Uani 0.5 1 d . U P F 1
O83 O -0.0479(6) 0.1464(6) -0.0647(3) 0.0638(12) Uani 0.5 1 d D U P F 1
O84 O 0.0898(7) 0.6339(8) 0.1859(5) 0.104(2) Uani 0.5 1 d D U P G 1
O85 O 0.0834(16) 0.7786(18) 0.0492(13) 0.129(10) Uani 0.25 1 d . . P H 2
O86 O -0.0149(15) 0.5506(13) 0.0213(9) 0.077(4) Uiso 0.25 1 d . . P I -1
O87 O 0.2319(5) -0.2294(5) 0.2959(4) 0.058(2) Uani 0.547(17) 1 d . . P B 1
O88 O -0.0255(15) 0.0803(14) 0.0486(5) 0.0587(10) Uani 0.5 1 d . U P J 2
O89 O -0.0476(9) 0.6692(9) 0.2325(5) 0.110(2) Uani 0.5 1 d D U P G 1
O90 O -0.0776(9) 0.6359(9) 0.1224(5) 0.114(2) Uani 0.5 1 d D U P G 1
O91 O -0.1191(7) 0.6574(7) 0.1816(5) 0.077(2) Uani 0.5 1 d . . P K 2
O92 O 0.1384(12) 0.6829(10) 0.0781(6) 0.057(3) Uani 0.25 1 d . . P L 1
O93 O 0.0538(16) 0.347(3) 0.0419(7) 0.146(13) Uani 0.25 1 d . . P M 2
N1 N 0.1446(2) 0.1521(2) 0.31584(13) 0.0268(5) Uani 1 1 d . . . . .
N2 N 0.4852(2) 0.2600(2) 0.43501(13) 0.0262(5) Uani 1 1 d . . . . .
N3 N 0.5706(2) 0.0940(2) 0.17794(13) 0.0290(5) Uani 1 1 d . . . . .
N4 N 0.3901(2) 0.2985(2) 0.08423(13) 0.0301(5) Uani 1 1 d . . . . .
N5 N 0.3195(2) 0.3952(2) 0.36436(13) 0.0269(5) Uani 1 1 d . . . . .
N6 N 0.4884(2) 0.4994(2) 0.20254(13) 0.0288(5) Uani 1 1 d . . . . .
N7 N 0.6508(2) 0.3595(2) 0.17022(14) 0.0296(5) Uani 1 1 d . . . . .
N8 N 0.5978(2) 0.4649(2) 0.35547(13) 0.0269(5) Uani 1 1 d . . . . .
N9 N 0.7964(2) -0.0762(2) 0.36056(13) 0.0399(6) Uani 1 1 d D U . . .
N10 N -0.0327(7) 0.1571(7) 0.0001(4) 0.0598(9) Uani 0.5 1 d . U P F 1
N11 N -0.0137(8) 0.6442(10) 0.1803(4) 0.1079(19) Uani 0.5 1 d D U P G 1
N12A N 0.3483(14) -0.2232(10) 0.1038(8) 0.0693(9) Uani 0.274(5) 1 d D U P E 2
N12B N 0.4082(4) -0.2093(4) 0.0972(3) 0.0678(9) Uani 0.726(5) 1 d D U P E 1
N13A N 0.8563(7) 0.2934(6) 0.4961(3) 0.0560(8) Uani 0.639(5) 1 d . U P D 1
N13B N 0.9061(12) 0.3418(10) 0.4953(6) 0.0564(8) Uani 0.361(5) 1 d . U P D 2
C1 C 0.0365(3) 0.1707(3) 0.31410(18) 0.0329(7) Uani 1 1 d . . . . .
H1 H -0.004573 0.188118 0.271934 0.039 Uiso 1 1 calc R . . . .
C2 C -0.0171(3) 0.1654(3) 0.3709(2) 0.0377(7) Uani 1 1 d . . . . .
H2 H -0.092852 0.180329 0.368000 0.045 Uiso 1 1 calc R . . . .
C3 C 0.0405(3) 0.1382(3) 0.43215(19) 0.0372(7) Uani 1 1 d . . . . .
H3 H 0.004558 0.132899 0.471751 0.045 Uiso 1 1 calc R . . . .
C4 C 0.1527(3) 0.1187(3) 0.43488(17) 0.0316(6) Uani 1 1 d . . . . .
H4 H 0.194357 0.099496 0.476243 0.038 Uiso 1 1 calc R . . . .
C5 C 0.2019(3) 0.1280(2) 0.37592(15) 0.0250(5) Uani 1 1 d . . . . .
C6 C 0.3248(3) 0.1074(2) 0.37345(15) 0.0242(5) Uani 1 1 d . . . . .
C7 C 0.4188(3) 0.1584(2) 0.43852(15) 0.0254(5) Uani 1 1 d . . . . .
C8 C 0.4348(3) 0.1033(3) 0.49746(16) 0.0329(6) Uani 1 1 d . . . . .
H8 H 0.387342 0.031138 0.499032 0.039 Uiso 1 1 calc R . . . .
C9 C 0.5220(3) 0.1565(3) 0.55416(17) 0.0385(7) Uani 1 1 d . . . . .
H9 H 0.533921 0.121163 0.595288 0.046 Uiso 1 1 calc R . . . .
C10 C 0.5908(3) 0.2608(3) 0.55018(17) 0.0390(8) Uani 1 1 d . . . . .
H10 H 0.651154 0.298018 0.588149 0.047 Uiso 1 1 calc R . . . .
C11 C 0.5699(3) 0.3099(3) 0.48969(16) 0.0328(6) Uani 1 1 d . . . . .
H11 H 0.617338 0.381594 0.486679 0.039 Uiso 1 1 calc R . . . .
C12 C 0.6813(3) 0.0798(3) 0.18213(18) 0.0348(7) Uani 1 1 d . . . . .
H12A H 0.724005 0.068700 0.225598 0.042 Uiso 1 1 calc R . . . .
C13 C 0.7348(3) 0.0809(3) 0.12523(19) 0.0404(8) Uani 1 1 d . . . . .
H13 H 0.813447 0.071609 0.129711 0.048 Uiso 1 1 calc R . . . .
C14 C 0.6724(3) 0.0957(3) 0.06201(18) 0.0385(7) Uani 1 1 d . . . . .
H14 H 0.707828 0.097452 0.022328 0.046 Uiso 1 1 calc R . . . .
C15 C 0.5564(3) 0.1080(3) 0.05703(16) 0.0325(6) Uani 1 1 d . . . . .
H15 H 0.510904 0.117019 0.013863 0.039 Uiso 1 1 calc R . . . .
C16 C 0.5090(3) 0.1068(2) 0.11615(15) 0.0268(6) Uani 1 1 d . . . . .
C17 C 0.3815(3) 0.1174(2) 0.11612(15) 0.0265(6) Uani 1 1 d . . . . .
C18 C 0.3465(3) 0.1929(3) 0.06303(15) 0.0289(6) Uani 1 1 d . . . . .
C19 C 0.2752(3) 0.1573(3) -0.00148(17) 0.0383(7) Uani 1 1 d . . . . .
H19 H 0.244454 0.082476 -0.015149 0.046 Uiso 1 1 calc R . . . .
C20 C 0.2496(4) 0.2328(4) -0.04552(18) 0.0479(9) Uani 1 1 d . . . . .
H20 H 0.201040 0.210440 -0.090028 0.058 Uiso 1 1 calc R . . . .
C21 C 0.2949(4) 0.3408(4) -0.0245(2) 0.0488(9) Uani 1 1 d . . . . .
H21 H 0.277740 0.393486 -0.054200 0.059 Uiso 1 1 calc R . . . .
C22 C 0.3661(3) 0.3717(3) 0.04077(18) 0.0395(8) Uani 1 1 d . . . . .
H22 H 0.398593 0.446225 0.055026 0.047 Uiso 1 1 calc R . . . .
C23 C 0.2861(3) 0.3981(3) 0.42554(17) 0.0327(6) Uani 1 1 d . . . . .
H23 H 0.327929 0.370424 0.463232 0.039 Uiso 1 1 calc R . . . .
C24 C 0.1930(3) 0.4399(3) 0.43616(19) 0.0386(7) Uani 1 1 d . . . . .
H24 H 0.170390 0.439384 0.479887 0.046 Uiso 1 1 calc R . . . .
C25 C 0.1343(3) 0.4821(3) 0.3818(2) 0.0397(8) Uani 1 1 d . . . . .
H25 H 0.071707 0.512919 0.387767 0.048 Uiso 1 1 calc R . . . .
C26 C 0.1675(3) 0.4791(3) 0.31826(18) 0.0337(7) Uani 1 1 d . . . . .
H26 H 0.127736 0.507588 0.280133 0.040 Uiso 1 1 calc R . . . .
C27 C 0.2599(3) 0.4339(2) 0.31105(16) 0.0273(6) Uani 1 1 d . . . . .
C28 C 0.2997(3) 0.4227(2) 0.24234(15) 0.0253(5) Uani 1 1 d . . . . .
C29 C 0.4023(3) 0.5218(2) 0.23170(16) 0.0279(6) Uani 1 1 d . . . . .
C30 C 0.4060(3) 0.6257(3) 0.25143(18) 0.0363(7) Uani 1 1 d . . . . .
H30 H 0.343467 0.639339 0.271656 0.044 Uiso 1 1 calc R . . . .
C31 C 0.5030(4) 0.7097(3) 0.2411(2) 0.0433(8) Uani 1 1 d . . . . .
H31 H 0.508026 0.781807 0.254700 0.052 Uiso 1 1 calc R . . . .
C32 C 0.5912(3) 0.6883(3) 0.2113(2) 0.0417(8) Uani 1 1 d . . . . .
H32 H 0.658100 0.745135 0.203890 0.050 Uiso 1 1 calc R . . . .
C33 C 0.5815(3) 0.5825(3) 0.19209(18) 0.0352(7) Uani 1 1 d . . . . .
H33 H 0.642324 0.567693 0.170807 0.042 Uiso 1 1 calc R . . . .
C34 C 0.6009(3) 0.5589(3) 0.38703(16) 0.0332(7) Uani 1 1 d . . . . .
H34 H 0.533055 0.563095 0.405910 0.040 Uiso 1 1 calc R . . . .
C35 C 0.6992(3) 0.6496(3) 0.39296(19) 0.0396(8) Uani 1 1 d . . . . .
H35 H 0.698382 0.715276 0.414758 0.047 Uiso 1 1 calc R . . . .
C36 C 0.7979(3) 0.6430(3) 0.3668(2) 0.0422(8) Uani 1 1 d . . . . .
H36 H 0.866721 0.704109 0.370743 0.051 Uiso 1 1 calc R . . . .
C37 C 0.7970(3) 0.5465(3) 0.33461(19) 0.0374(7) Uani 1 1 d . . . . .
H37 H 0.864943 0.540450 0.316557 0.045 Uiso 1 1 calc R . . . .
C38 C 0.6949(3) 0.4594(2) 0.32939(16) 0.0277(6) Uani 1 1 d . . . . .
C39 C 0.6861(2) 0.3494(2) 0.29435(16) 0.0267(6) Uani 1 1 d . . . . .
C40 C 0.7335(3) 0.3611(2) 0.22700(18) 0.0310(6) Uani 1 1 d . . . . .
C41 C 0.8538(3) 0.3708(3) 0.2246(2) 0.0421(8) Uani 1 1 d . . . . .
H41 H 0.910639 0.370669 0.265374 0.051 Uiso 1 1 calc R . . . .
C42 C 0.8894(3) 0.3806(4) 0.1614(2) 0.0506(10) Uani 1 1 d . . . . .
H42A H 0.971355 0.388136 0.158414 0.061 Uiso 1 1 calc R . . . .
C43 C 0.8051(4) 0.3795(4) 0.1030(2) 0.0484(9) Uani 1 1 d . . . . .
H43 H 0.827856 0.385790 0.059249 0.058 Uiso 1 1 calc R . . . .
C44 C 0.6861(3) 0.3689(3) 0.10918(19) 0.0376(7) Uani 1 1 d . . . . .
H44 H 0.627707 0.368369 0.068945 0.045 Uiso 1 1 calc R . . . .
O14 O 0.882(2) -0.103(3) 0.3422(16) 0.065(9) Uani 0.089(7) 1 d D U P C 2
O17 O 0.717(3) -0.057(3) 0.3156(12) 0.065(10) Uani 0.089(7) 1 d D U P C 2
O20 O 0.808(3) -0.041(4) 0.4212(7) 0.099(14) Uani 0.089(7) 1 d D U P C 2

loop_
_atom_site_aniso_label
_atom_site_aniso_U_11
_atom_site_aniso_U_22
_atom_site_aniso_U_33
_atom_site_aniso_U_23
_atom_site_aniso_U_13
_atom_site_aniso_U_12
Co1 0.02041(18) 0.0270(2) 0.0256(2) -0.00012(15) 0.00250(14) 0.00699(14)
Co2 0.0269(2) 0.0270(2) 0.02270(19) 0.00291(14) 0.00549(15) 0.01271(15)
Co3 0.02130(18) 0.02197(18) 0.02144(18) 0.00165(13) 0.00156(13) 0.00735(14)
Co4 0.02105(18) 0.02551(19) 0.02190(19) 0.00341(14) 0.00283(14) 0.00743(14)
O4 0.071(13) 0.064(10) 0.12(3) 0.003(11) 0.041(17) -0.006(8)
O5 0.37(5) 0.18(2) 0.21(2) 0.030(17) -0.01(2) 0.21(3)
O12 0.0343(12) 0.0225(10) 0.0402(12) 0.0062(9) 0.0133(10) 0.0111(9)
O13 0.0218(9) 0.0242(9) 0.0206(9) 0.0025(7) 0.0053(7) 0.0085(7)
O27 0.0280(11) 0.0331(12) 0.0335(12) 0.0031(9) -0.0052(9) 0.0105(9)
O28 0.0227(9) 0.0235(9) 0.0248(9) 0.0029(7) 0.0023(7) 0.0103(7)
O42 0.0347(12) 0.0314(11) 0.0330(12) -0.0067(9) 0.0048(9) 0.0052(9)
O43 0.0242(9) 0.0265(10) 0.0203(9) -0.0013(7) 0.0037(7) 0.0093(8)
O57 0.0287(11) 0.0314(11) 0.0424(13) 0.0024(10) -0.0070(9) 0.0117(9)
O58 0.0180(9) 0.0260(10) 0.0246(9) 0.0035(7) 0.0013(7) 0.0063(7)
O65 0.0318(11) 0.0303(11) 0.0348(12) 0.0025(9) -0.0009(9) 0.0119(9)
O66 0.0382(13) 0.0309(12) 0.0426(14) -0.0054(10) 0.0116(10) 0.0027(10)
O67 0.0384(13) 0.0354(13) 0.0415(14) -0.0001(11) -0.0090(10) 0.0092(10)
O68 0.0426(13) 0.0280(11) 0.0432(14) 0.0006(10) 0.0093(11) 0.0103(10)
O69 0.067(2) 0.079(2) 0.062(2) 0.0355(18) 0.0347(18) 0.049(2)
O70 0.0414(15) 0.0362(15) 0.068(2) 0.0160(14) 0.0095(14) 0.0147(12)
O71 0.067(2) 0.058(2) 0.0475(16) 0.0098(15) 0.0149(15) 0.0227(18)
O72 0.069(2) 0.057(2) 0.0476(14) -0.0033(14) -0.0070(14) 0.0248(17)
O72A 0.067(2) 0.058(2) 0.0473(16) -0.0044(16) -0.0050(16) 0.0253(18)
O73 0.067(2) 0.056(2) 0.0460(14) -0.0053(14) -0.0062(14) 0.0292(17)
O73A 0.065(2) 0.054(2) 0.0434(15) -0.0039(16) -0.0050(16) 0.0278(19)
O74 0.066(2) 0.057(2) 0.0474(14) -0.0089(14) 0.0000(14) 0.0268(17)
O74A 0.067(2) 0.058(2) 0.0471(14) -0.0063(15) -0.0040(14) 0.0261(18)
O75 0.084(2) 0.0563(16) 0.0617(16) 0.0069(14) 0.0095(17) 0.0080(17)
O75A 0.082(2) 0.0544(17) 0.0609(17) 0.0059(15) 0.0103(18) 0.0111(18)
O76 0.083(2) 0.0561(16) 0.0620(16) 0.0053(13) 0.0099(16) 0.0114(16)
O76A 0.084(2) 0.0572(18) 0.0628(18) 0.0059(16) 0.0097(19) 0.0112(19)
O77 0.085(2) 0.0558(16) 0.0619(16) 0.0012(13) 0.0066(18) 0.0110(18)
O77A 0.085(2) 0.0561(17) 0.0622(17) 0.0028(14) 0.0082(18) 0.0112(18)
O78 0.054(2) 0.053(2) 0.176(5) 0.016(3) 0.042(3) -0.0003(16)
O79 0.104(4) 0.131(4) 0.104(4) 0.070(3) -0.014(3) 0.014(3)
O80 0.042(3) 0.068(3) 0.066(5) -0.010(3) 0.017(3) -0.002(2)
O81 0.058(2) 0.066(2) 0.045(2) -0.008(2) 0.002(2) 0.0138(18)
O82 0.071(2) 0.071(2) 0.052(2) -0.008(2) 0.006(2) 0.016(2)
O83 0.062(2) 0.073(2) 0.046(2) -0.009(2) 0.003(2) 0.007(2)
O84 0.105(4) 0.083(4) 0.124(5) 0.013(4) 0.008(4) 0.035(3)
O85 0.072(11) 0.111(15) 0.160(19) 0.094(15) -0.053(12) 0.000(10)
O87 0.042(4) 0.050(3) 0.079(5) -0.015(3) 0.002(3) 0.015(3)
O88 0.0588(19) 0.066(2) 0.045(2) -0.0088(19) 0.003(2) 0.0136(16)
O89 0.112(4) 0.087(4) 0.130(5) 0.015(4) 0.014(4) 0.030(4)
O90 0.113(4) 0.089(4) 0.131(5) 0.017(4) 0.003(4) 0.029(4)
O91 0.062(4) 0.075(5) 0.080(5) 0.004(4) -0.007(4) 0.013(4)
O92 0.071(8) 0.049(7) 0.046(6) 0.016(5) 0.004(6) 0.013(6)
O93 0.064(10) 0.37(4) 0.029(7) -0.009(13) 0.002(6) 0.107(18)
N1 0.0224(11) 0.0259(12) 0.0322(13) -0.0010(10) 0.0059(9) 0.0070(9)
N2 0.0264(12) 0.0293(12) 0.0237(11) 0.0031(9) 0.0028(9) 0.0104(10)
N3 0.0314(13) 0.0331(13) 0.0260(12) 0.0022(10) 0.0075(10) 0.0137(11)
N4 0.0300(12) 0.0344(13) 0.0259(12) 0.0059(10) 0.0040(10) 0.0099(10)
N5 0.0261(12) 0.0247(12) 0.0296(12) -0.0008(9) 0.0036(9) 0.0081(9)
N6 0.0279(12) 0.0278(12) 0.0279(12) 0.0056(10) 0.0011(10) 0.0060(10)
N7 0.0257(12) 0.0298(13) 0.0330(13) 0.0023(10) 0.0084(10) 0.0056(10)
N8 0.0276(12) 0.0233(11) 0.0268(12) 0.0025(9) -0.0022(9) 0.0069(9)
N9 0.0406(15) 0.0289(13) 0.0530(16) 0.0118(12) 0.0134(12) 0.0114(11)
N10 0.0600(18) 0.067(2) 0.046(2) -0.0088(18) 0.0037(18) 0.0132(16)
N11 0.109(4) 0.085(3) 0.127(5) 0.015(4) 0.009(4) 0.032(3)
N12A 0.084(2) 0.0554(15) 0.0614(15) 0.0047(12) 0.0091(16) 0.0113(16)
N12B 0.082(2) 0.0546(15) 0.0601(15) 0.0049(12) 0.0100(16) 0.0119(16)
N13A 0.066(2) 0.056(2) 0.0460(12) -0.0060(13) -0.0040(13) 0.0278(16)
N13B 0.066(2) 0.056(2) 0.0462(13) -0.0055(13) -0.0043(13) 0.0272(16)
C1 0.0247(14) 0.0325(15) 0.0416(17) -0.0008(13) 0.0046(12) 0.0098(12)
C2 0.0237(14) 0.0398(17) 0.053(2) -0.0016(15) 0.0125(14) 0.0119(13)
C3 0.0340(16) 0.0379(17) 0.0448(19) 0.0015(14) 0.0197(14) 0.0110(13)
C4 0.0311(15) 0.0316(15) 0.0344(16) 0.0025(12) 0.0119(12) 0.0092(12)
C5 0.0235(13) 0.0221(13) 0.0308(14) 0.0004(10) 0.0078(11) 0.0070(10)
C6 0.0263(13) 0.0226(13) 0.0268(13) 0.0053(10) 0.0085(11) 0.0098(10)
C7 0.0273(13) 0.0302(14) 0.0243(13) 0.0047(11) 0.0073(11) 0.0157(11)
C8 0.0376(16) 0.0369(16) 0.0299(15) 0.0108(13) 0.0095(13) 0.0176(13)
C9 0.0429(18) 0.053(2) 0.0276(15) 0.0109(14) 0.0062(13) 0.0257(16)
C10 0.0364(17) 0.057(2) 0.0256(15) 0.0013(14) -0.0017(12) 0.0207(16)
C11 0.0303(15) 0.0386(17) 0.0278(15) 0.0018(12) 0.0000(12) 0.0105(13)
C12 0.0320(15) 0.0429(18) 0.0336(16) 0.0011(13) 0.0059(13) 0.0177(14)
C13 0.0324(16) 0.052(2) 0.0420(19) -0.0013(16) 0.0098(14) 0.0199(15)
C14 0.0400(18) 0.0463(19) 0.0338(17) -0.0031(14) 0.0150(14) 0.0156(15)
C15 0.0372(16) 0.0366(16) 0.0258(14) -0.0011(12) 0.0086(12) 0.0126(13)
C16 0.0282(14) 0.0259(13) 0.0273(14) -0.0023(11) 0.0065(11) 0.0091(11)
C17 0.0263(13) 0.0307(14) 0.0225(13) -0.0014(11) 0.0038(10) 0.0090(11)
C18 0.0271(14) 0.0384(16) 0.0234(13) 0.0023(12) 0.0051(11) 0.0126(12)
C19 0.0401(18) 0.0463(19) 0.0276(15) -0.0034(14) -0.0013(13) 0.0160(15)
C20 0.052(2) 0.064(3) 0.0253(16) 0.0042(16) -0.0042(15) 0.0196(19)
C21 0.058(2) 0.059(2) 0.0319(17) 0.0144(16) 0.0014(16) 0.0240(19)
C22 0.0437(19) 0.0442(19) 0.0316(16) 0.0126(14) 0.0055(14) 0.0142(15)
C23 0.0354(16) 0.0319(15) 0.0307(15) -0.0025(12) 0.0043(12) 0.0112(13)
C24 0.0406(18) 0.0386(17) 0.0371(17) -0.0084(14) 0.0105(14) 0.0112(14)
C25 0.0352(17) 0.0365(17) 0.051(2) -0.0090(15) 0.0084(15) 0.0161(14)
C26 0.0305(15) 0.0310(15) 0.0408(17) 0.0001(13) 0.0020(13) 0.0140(12)
C27 0.0240(13) 0.0219(13) 0.0340(15) -0.0016(11) 0.0016(11) 0.0064(10)
C28 0.0239(13) 0.0219(13) 0.0304(14) 0.0017(10) -0.0007(11) 0.0106(10)
C29 0.0292(14) 0.0246(13) 0.0286(14) 0.0058(11) -0.0013(11) 0.0095(11)
C30 0.0418(18) 0.0265(15) 0.0412(18) 0.0047(13) 0.0027(14) 0.0141(13)
C31 0.052(2) 0.0240(15) 0.051(2) 0.0058(14) 0.0007(17) 0.0113(14)
C32 0.0420(18) 0.0285(16) 0.048(2) 0.0126(14) 0.0033(15) 0.0023(14)
C33 0.0340(16) 0.0301(15) 0.0396(17) 0.0110(13) 0.0062(13) 0.0058(13)
C34 0.0388(17) 0.0279(15) 0.0297(15) 0.0010(12) -0.0015(12) 0.0093(13)
C35 0.048(2) 0.0243(15) 0.0378(17) 0.0008(13) -0.0030(15) 0.0045(14)
C36 0.0388(18) 0.0266(16) 0.051(2) 0.0043(14) -0.0006(15) -0.0006(13)
C37 0.0302(15) 0.0301(16) 0.0459(19) 0.0042(14) -0.0002(13) 0.0034(13)
C38 0.0246(13) 0.0248(13) 0.0303(14) 0.0044(11) -0.0031(11) 0.0068(11)
C39 0.0175(12) 0.0267(14) 0.0336(15) 0.0044(11) -0.0002(10) 0.0058(10)
C40 0.0239(14) 0.0270(14) 0.0411(17) 0.0017(12) 0.0059(12) 0.0061(11)
C41 0.0227(15) 0.048(2) 0.053(2) 0.0015(16) 0.0078(14) 0.0059(14)
C42 0.0273(16) 0.060(2) 0.064(3) 0.000(2) 0.0192(17) 0.0058(16)
C43 0.0401(19) 0.056(2) 0.050(2) 0.0020(18) 0.0232(17) 0.0053(17)
C44 0.0357(17) 0.0383(17) 0.0378(17) 0.0033(14) 0.0127(14) 0.0053(14)
O14 0.065(13) 0.050(17) 0.10(2) 0.031(17) 0.043(15) 0.032(13)
O17 0.073(16) 0.054(19) 0.070(12) -0.006(13) -0.008(12) 0.039(16)
O20 0.07(3) 0.15(4) 0.064(6) -0.025(13) 0.012(10) 0.02(2)

loop_
_atom_type_symbol
_atom_type_description
_atom_type_scat_dispersion_real
_atom_type_scat_dispersion_imag
_atom_type_scat_source
C C 0.0033 0.0016 'International Tables Vol C Tables 4.2.6.8 and 6.1.1.4'
H H 0.0000 0.0000 'International Tables Vol C Tables 4.2.6.8 and 6.1.1.4'
Co Co 0.3494 0.9721 'International Tables Vol C Tables 4.2.6.8 and 6.1.1.4'
N N 0.0061 0.0033 'International Tables Vol C Tables 4.2.6.8 and 6.1.1.4'
O O 0.0106 0.0060 'International Tables Vol C Tables 4.2.6.8 and 6.1.1.4'

loop_
_exptl_crystal_face_index_h
_exptl_crystal_face_index_k
_exptl_crystal_face_index_l
_exptl_crystal_face_perp_dist
0 2 -27 0.0189
0 4 27 0.0256
-12 -7 13 0.0916
-16 4 2 0.1105
16 -4 2 0.1067
-1 -2 28 0.0274
-14 -5 10 0.0987
-11 1 24 0.0808
14 0 -18 0.0876
15 2 -6 0.0990
-12 14 10 0.1002
-1 -17 -5 0.0419
1 -17 -5 0.0459
13 -15 -2 0.1029
-1 -16 11 0.0385
11 -15 9 0.0911
0 17 -6 0.0307
-15 3 -6 0.1027
-8 17 -9 0.0693
-1 -12 22 0.0344
9 9 -19 0.0648
0 10 -24 0.0209
0 16 -14 0.0235
0 -6 26 0.0297
8 -11 -21 0.0770
0 -12 22 0.0333

loop_
_geom_angle_atom_site_label_1
_geom_angle_atom_site_label_2
_geom_angle_atom_site_label_3
_geom_angle
O13 Co1 O28 81.18(7)
O13 Co1 O43 80.32(8)
O13 Co1 O66 101.79(9)
O13 Co1 N1 75.98(9)
O43 Co1 O28 77.28(8)
O43 Co1 N1 156.25(9)
O66 Co1 O28 168.37(9)
O66 Co1 O43 92.05(9)
O66 Co1 N1 91.44(10)
O67 Co1 O13 166.96(9)
O67 Co1 O28 89.73(9)
O67 Co1 O43 106.92(10)
O67 Co1 O66 88.98(10)
O67 Co1 N1 96.62(11)
N1 Co1 O28 100.20(9)
O13 Co2 O58 78.00(8)
O43 Co2 O13 80.25(8)
O43 Co2 O58 79.88(8)
O43 Co2 O68 101.78(9)
O43 Co2 N3 76.82(9)
O65 Co2 O13 97.90(9)
O65 Co2 O43 171.39(9)
O65 Co2 O58 91.51(8)
O65 Co2 O68 86.77(10)
O65 Co2 N3 104.62(10)
O68 Co2 O13 96.25(9)
O68 Co2 O58 173.72(9)
N3 Co2 O13 157.05(9)
N3 Co2 O58 96.79(9)
N3 Co2 O68 89.49(10)
O13 Co3 O28 82.28(8)
O13 Co3 N5 108.72(9)
O13 Co3 N8 155.30(9)
O28 Co3 N5 75.13(9)
O58 Co3 O13 80.82(8)
O58 Co3 O28 84.13(8)
O58 Co3 N2 108.82(9)
O58 Co3 N5 155.43(9)
O58 Co3 N8 77.22(9)
N2 Co3 O13 77.69(9)
N2 Co3 O28 153.81(9)
N2 Co3 N5 95.47(10)
N2 Co3 N8 98.80(10)
N8 Co3 O28 106.37(9)
N8 Co3 N5 95.92(10)
O28 Co4 O43 79.81(8)
O28 Co4 O58 84.69(8)
O28 Co4 N4 108.52(9)
O28 Co4 N6 77.56(9)
O28 Co4 N7 155.93(9)
O58 Co4 O43 79.68(8)
O58 Co4 N6 106.31(9)
O58 Co4 N7 76.50(9)
N4 Co4 O43 77.52(9)
N4 Co4 O58 150.94(10)
N4 Co4 N6 101.85(10)
N4 Co4 N7 95.06(11)
N6 Co4 O43 155.86(9)
N7 Co4 O43 110.83(9)
N7 Co4 N6 93.29(10)
C6 O12 H12 109.5
Co1 O13 Co2 97.89(8)
Co1 O13 Co3 99.58(8)
Co2 O13 Co3 100.61(8)
C6 O13 Co1 116.44(16)
C6 O13 Co2 127.63(16)
C6 O13 Co3 110.35(16)
C28 O27 H27 109.5
Co3 O28 Co1 95.50(8)
Co4 O28 Co1 101.72(8)
Co4 O28 Co3 94.54(8)
C28 O28 Co1 129.62(17)
C28 O28 Co3 111.86(16)
C28 O28 Co4 116.51(17)
C17 O42 H42 109.5
Co1 O43 Co4 100.82(8)
Co2 O43 Co1 97.79(8)
Co2 O43 Co4 100.50(8)
C17 O43 Co1 130.77(17)
C17 O43 Co2 115.14(17)
C17 O43 Co4 107.38(17)
C39 O57 H57 109.5
Co3 O58 Co2 100.13(8)
Co3 O58 Co4 94.25(8)
Co4 O58 Co2 98.63(8)
C39 O58 Co2 128.38(17)
C39 O58 Co3 117.54(18)
C39 O58 Co4 111.45(17)
Co2 O65 H65A 110.8
Co2 O65 H65B 110.8
H65A O65 H65B 103.3
Co1 O66 H66A 111.8
Co1 O66 H66B 111.5
H66A O66 H66B 102.4
Co1 O67 H67A 111.3
Co1 O67 H67B 110.9
H67A O67 H67B 103.1
Co2 O68 H68A 110.7
Co2 O68 H68B 110.7
H68A O68 H68B 103.5
C1 N1 Co1 125.6(2)
C5 N1 Co1 116.38(19)
C5 N1 C1 118.0(3)
C7 N2 Co3 114.38(19)
C7 N2 C11 119.2(3)
C11 N2 Co3 126.3(2)
C12 N3 Co2 125.0(2)
C16 N3 Co2 116.0(2)
C16 N3 C12 118.8(3)
C18 N4 Co4 115.0(2)
C22 N4 Co4 125.5(2)
C22 N4 C18 119.0(3)
C23 N5 Co3 126.4(2)
C23 N5 C27 118.5(3)
C27 N5 Co3 114.8(2)
C29 N6 Co4 114.8(2)
C29 N6 C33 118.1(3)
C33 N6 Co4 126.8(2)
C40 N7 Co4 114.4(2)
C40 N7 C44 118.8(3)
C44 N7 Co4 126.6(2)
C34 N8 Co3 126.3(2)
C34 N8 C38 118.4(3)
C38 N8 Co3 115.21(19)
O70 N9 O69 118.9(3)
O71 N9 O69 119.2(3)
O71 N9 O70 121.9(3)
O17 N9 O14 118.7(6)
O20 N9 O14 119.2(6)
O20 N9 O17 119.1(6)
O81 N10 O82 121.4(10)
O81 N10 O83 121.8(10)
O82 N10 O83 116.8(9)
O89 N11 O84 119.1(4)
O90 N11 O84 119.2(4)
O90 N11 O89 121.6(4)
O75A N12A O76A 116.1(12)
O77A N12A O75A 122.0(7)
O77A N12A O76A 121.8(12)
O75 N12B O76 116.7(5)
O77 N12B O75 118.9(4)
O77 N12B O76 124.2(4)
O73 N13A O72 119.8(7)
O74 N13A O72 118.4(6)
O74 N13A O73 121.8(6)
O72A N13B O73A 123.0(12)
O72A N13B O74A 117.8(10)
O73A N13B O74A 119.2(10)
N1 C1 H1 118.6
N1 C1 C2 122.7(3)
C2 C1 H1 118.6
C1 C2 H2 120.4
C1 C2 C3 119.2(3)
C3 C2 H2 120.4
C2 C3 H3 120.6
C2 C3 C4 118.8(3)
C4 C3 H3 120.6
C3 C4 H4 120.7
C5 C4 C3 118.5(3)
C5 C4 H4 120.7
N1 C5 C4 122.6(3)
N1 C5 C6 114.8(2)
C4 C5 C6 122.6(3)
O12 C6 C5 110.4(2)
O12 C6 C7 108.0(2)
O13 C6 O12 110.5(2)
O13 C6 C5 108.5(2)
O13 C6 C7 108.5(2)
C7 C6 C5 110.9(2)
N2 C7 C6 115.7(2)
N2 C7 C8 121.8(3)
C8 C7 C6 122.5(3)
C7 C8 H8 120.8
C7 C8 C9 118.4(3)
C9 C8 H8 120.8
C8 C9 H9 120.2
C10 C9 C8 119.6(3)
C10 C9 H9 120.2
C9 C10 H10 120.8
C9 C10 C11 118.5(3)
C11 C10 H10 120.8
N2 C11 C10 122.5(3)
N2 C11 H11 118.8
C10 C11 H11 118.8
N3 C12 H12A 118.9
N3 C12 C13 122.2(3)
C13 C12 H12A 118.9
C12 C13 H13 120.5
C14 C13 C12 119.1(3)
C14 C13 H13 120.5
C13 C14 H14 120.5
C13 C14 C15 119.1(3)
C15 C14 H14 120.5
C14 C15 H15 120.7
C16 C15 C14 118.7(3)
C16 C15 H15 120.7
N3 C16 C15 122.2(3)
N3 C16 C17 114.9(3)
C15 C16 C17 122.8(3)
O42 C17 C16 109.5(2)
O42 C17 C18 106.6(2)
O43 C17 O42 112.4(2)
O43 C17 C16 107.9(2)
O43 C17 C18 108.4(2)
C18 C17 C16 112.2(2)
N4 C18 C17 114.4(3)
N4 C18 C19 122.0(3)
C19 C18 C17 123.6(3)
C18 C19 H19 120.7
C20 C19 C18 118.6(3)
C20 C19 H19 120.7
C19 C20 H20 120.2
C21 C20 C19 119.6(3)
C21 C20 H20 120.2
C20 C21 H21 120.4
C20 C21 C22 119.2(4)
C22 C21 H21 120.4
N4 C22 C21 121.5(4)
N4 C22 H22 119.3
C21 C22 H22 119.3
N5 C23 H23 118.6
N5 C23 C24 122.8(3)
C24 C23 H23 118.6
C23 C24 H24 120.8
C25 C24 C23 118.4(3)
C25 C24 H24 120.8
C24 C25 H25 120.3
C24 C25 C26 119.3(3)
C26 C25 H25 120.3
C25 C26 H26 120.5
C25 C26 C27 119.1(3)
C27 C26 H26 120.5
N5 C27 C26 121.8(3)
N5 C27 C28 115.2(2)
C26 C27 C28 123.1(3)
O27 C28 C27 107.8(2)
O27 C28 C29 109.9(2)
O28 C28 O27 110.3(2)
O28 C28 C27 107.0(2)
O28 C28 C29 109.7(2)
C27 C28 C29 112.1(2)
N6 C29 C28 115.0(3)
N6 C29 C30 122.5(3)
C30 C29 C28 122.6(3)
C29 C30 H30 120.7
C29 C30 C31 118.6(3)
C31 C30 H30 120.7
C30 C31 H31 120.2
C32 C31 C30 119.7(3)
C32 C31 H31 120.2
C31 C32 H32 120.6
C31 C32 C33 118.9(3)
C33 C32 H32 120.6
N6 C33 C32 122.3(3)
N6 C33 H33 118.9
C32 C33 H33 118.9
N8 C34 H34 118.8
N8 C34 C35 122.4(3)
C35 C34 H34 118.8
C34 C35 H35 120.6
C36 C35 C34 118.8(3)
C36 C35 H35 120.6
C35 C36 H36 120.1
C35 C36 C37 119.7(3)
C37 C36 H36 120.1
C36 C37 H37 120.7
C38 C37 C36 118.5(3)
C38 C37 H37 120.7
N8 C38 C37 122.2(3)
N8 C38 C39 115.9(2)
C37 C38 C39 121.9(3)
O57 C39 C38 109.5(2)
O57 C39 C40 107.5(2)
O58 C39 O57 110.8(2)
O58 C39 C38 108.8(2)
O58 C39 C40 108.1(2)
C40 C39 C38 112.1(2)
N7 C40 C39 115.6(3)
N7 C40 C41 122.1(3)
C41 C40 C39 122.2(3)
C40 C41 H41 120.7
C42 C41 C40 118.6(4)
C42 C41 H41 120.7
C41 C42 H42A 120.2
C43 C42 C41 119.5(3)
C43 C42 H42A 120.2
C42 C43 H43 120.6
C42 C43 C44 118.8(4)
C44 C43 H43 120.6
N7 C44 C43 122.1(3)
N7 C44 H44 118.9
C43 C44 H44 118.9

loop_
_geom_bond_atom_site_label_1
_geom_bond_atom_site_label_2
_geom_bond_distance
Co1 O13 2.0814(19)
Co1 O28 2.208(2)
Co1 O43 2.119(2)
Co1 O66 2.089(2)
Co1 O67 2.035(2)
Co1 N1 2.125(3)
Co2 O13 2.1186(19)
Co2 O43 2.084(2)
Co2 O58 2.189(2)
Co2 O65 2.032(2)
Co2 O68 2.112(2)
Co2 N3 2.106(3)
Co3 O13 2.119(2)
Co3 O28 2.126(2)
Co3 O58 2.062(2)
Co3 N2 2.089(2)
Co3 N5 2.139(3)
Co3 N8 2.125(3)
Co4 O28 2.046(2)
Co4 O43 2.164(2)
Co4 O58 2.119(2)
Co4 N4 2.073(3)
Co4 N6 2.144(3)
Co4 N7 2.121(3)
O12 H12 0.8400
O12 C6 1.406(3)
O13 C6 1.396(3)
O27 H27 0.8400
O27 C28 1.417(3)
O28 C28 1.396(3)
O42 H42 0.8400
O42 C17 1.411(4)
O43 C17 1.400(3)
O57 H57 0.8400
O57 C39 1.409(3)
O58 C39 1.396(3)
O65 H65A 0.8716
O65 H65B 0.8704
O66 H66A 0.8895
O66 H66B 0.8876
O67 H67A 0.8757
O67 H67B 0.8768
O68 H68A 0.8695
O68 H68B 0.8703
O69 N9 1.249(3)
O70 N9 1.240(3)
O71 N9 1.239(3)
O72 N13A 1.265(7)
O72A N13B 1.226(12)
O73 N13A 1.254(8)
O73A N13B 1.227(13)
O74 N13A 1.244(8)
O74A N13B 1.279(14)
O75 N12B 1.237(4)
O75A N12A 1.236(4)
O76 N12B 1.241(3)
O76A N12A 1.237(4)
O77 N12B 1.230(3)
O77A N12A 1.229(4)
O81 N10 1.203(15)
O82 N10 1.262(11)
O83 N10 1.264(10)
O84 N11 1.242(3)
O89 N11 1.239(3)
O90 N11 1.236(3)
N1 C1 1.347(4)
N1 C5 1.345(4)
N2 C7 1.340(4)
N2 C11 1.343(4)
N3 C12 1.346(4)
N3 C16 1.342(4)
N4 C18 1.350(4)
N4 C22 1.347(4)
N5 C23 1.342(4)
N5 C27 1.343(4)
N6 C29 1.341(4)
N6 C33 1.351(4)
N7 C40 1.341(4)
N7 C44 1.343(4)
N8 C34 1.346(4)
N8 C38 1.348(4)
N9 O14 1.247(4)
N9 O17 1.247(4)
N9 O20 1.245(4)
C1 H1 0.9500
C1 C2 1.378(5)
C2 H2 0.9500
C2 C3 1.380(5)
C3 H3 0.9500
C3 C4 1.396(5)
C4 H4 0.9500
C4 C5 1.386(4)
C5 C6 1.542(4)
C6 C7 1.537(4)
C7 C8 1.392(4)
C8 H8 0.9500
C8 C9 1.394(5)
C9 H9 0.9500
C9 C10 1.379(6)
C10 H10 0.9500
C10 C11 1.382(5)
C11 H11 0.9500
C12 H12A 0.9500
C12 C13 1.383(5)
C13 H13 0.9500
C13 C14 1.377(5)
C14 H14 0.9500
C14 C15 1.398(5)
C15 H15 0.9500
C15 C16 1.381(4)
C16 C17 1.537(4)
C17 C18 1.529(4)
C18 C19 1.386(4)
C19 H19 0.9500
C19 C20 1.383(5)
C20 H20 0.9500
C20 C21 1.377(6)
C21 H21 0.9500
C21 C22 1.390(5)
C22 H22 0.9500
C23 H23 0.9500
C23 C24 1.389(5)
C24 H24 0.9500
C24 C25 1.377(5)
C25 H25 0.9500
C25 C26 1.385(5)
C26 H26 0.9500
C26 C27 1.392(4)
C27 C28 1.533(4)
C28 C29 1.543(4)
C29 C30 1.381(4)
C30 H30 0.9500
C30 C31 1.385(5)
C31 H31 0.9500
C31 C32 1.364(6)
C32 H32 0.9500
C32 C33 1.384(5)
C33 H33 0.9500
C34 H34 0.9500
C34 C35 1.384(5)
C35 H35 0.9500
C35 C36 1.371(6)
C36 H36 0.9500
C36 C37 1.388(5)
C37 H37 0.9500
C37 C38 1.383(4)
C38 C39 1.542(4)
C39 C40 1.529(5)
C40 C41 1.388(4)
C41 H41 0.9500
C41 C42 1.386(6)
C42 H42A 0.9500
C42 C43 1.375(6)
C43 H43 0.9500
C43 C44 1.390(5)
C44 H44 0.9500

loop_
_exptl_oxdiff_crystal_face_indexfrac_h
_exptl_oxdiff_crystal_face_indexfrac_k
_exptl_oxdiff_crystal_face_indexfrac_l
_exptl_oxdiff_crystal_face_x
_exptl_oxdiff_crystal_face_y
_exptl_oxdiff_crystal_face_z
0.0475 1.9944 -27.0144 -0.7514 0.5767 0.2653
-0.0286 3.9985 27.0117 0.8859 -0.3039 -0.4235
-12.0504 -6.9258 12.9580 0.3896 -0.4739 0.7814
-16.0017 4.0813 1.9305 0.3661 0.2502 0.8710
15.9956 -4.0808 2.0715 -0.2482 -0.3222 -0.9181
-1.0497 -1.9889 28.0106 0.7945 -0.5882 -0.2146
-14.0409 -4.9178 9.9471 0.3732 -0.3160 0.8890
-11.0412 1.0607 23.9643 0.8797 -0.3146 0.3784
14.0373 -0.0772 -17.9488 -0.7211 0.2325 -0.6630
15.0260 1.9165 -5.9394 -0.3360 0.1011 -0.9195
-11.9796 14.0490 9.9472 0.7718 0.5349 0.2632
-1.0467 -16.9752 -4.9993 -0.5148 -0.6765 0.5695
0.9547 -16.9859 -4.9907 -0.5420 -0.6895 0.4445
12.9649 -15.0522 -1.9385 -0.5718 -0.7308 -0.3935
-1.0679 -15.9744 11.0083 -0.0206 -0.9189 0.3547
10.9467 -15.0402 9.0584 -0.2203 -0.9157 -0.3981
0.0627 16.9792 -6.0105 0.2040 0.8809 -0.3774
-14.9920 3.0762 -6.0688 0.0942 0.3422 0.9291
-7.9383 17.0218 -9.0464 0.2243 0.9871 0.1579
-1.0721 -11.9778 22.0120 0.3935 -0.9349 0.1197
9.0637 8.9388 -18.9748 -0.4810 0.6924 -0.5759
0.0681 9.9853 -24.0164 -0.4837 0.8865 0.0191
0.0718 15.9794 -14.0141 -0.0543 0.9794 -0.2569
-0.0586 -5.9898 26.0157 0.6323 -0.7406 -0.1481
8.0030 -11.0324 -20.9712 -0.9745 -0.1745 0.0373
-0.0714 -11.9832 22.0163 0.3799 -0.9414 0.0572
